data_4087058
loop_
_publ_author_name
'Rong, Mark K.'
'van Duin, Koen'
'van Dijk, Tom'
'de Pater, Jeroen J. M.'
'Deelman, Berth-Jan'
'Nieger, Martin'
'Ehlers, A. W.'
'Slootweg, J. Chris'
'Lammertsma, Koop'

_publ_section_title
;
 Iminophosphanes: Synthesis, Rhodium Complexes, and
 Ruthenium(II)-Catalyzed Hydration of Nitriles.
;
_journal_issue 5
_journal_name_full Organometallics
_journal_page_first 1079
_journal_page_last 1090
_journal_paper_doi 10.1021/acs.organomet.7b00057
_journal_volume 36
_journal_year 2017
_chemical_formula_moiety 'C30 H33 Cl N P Rh, C F3 O3 S'
_chemical_formula_sum 'C31 H33 Cl F3 N O3 P Rh S'
_chemical_formula_weight 725.97
_chemical_name_systematic
;
 Chloro (((N-methyl)phenylimidoyl)diphenylphosphanyl)(pentamethyl-
cyclopentadienyl) Rhodium(III) trifluoromethylsulfonate
;
_space_group_crystal_system orthorhombic
_space_group_IT_number 33
_space_group_name_Hall 'P 2c -2n'
_space_group_name_H-M_alt 'P n a 21'
_symmetry_space_group_name_Hall 'P 2c -2n'
_symmetry_space_group_name_H-M 'P n a 21'
_atom_sites_solution_hydrogens geom
_atom_sites_solution_primary direct
_atom_sites_solution_secondary difmap
_audit_creation_method SHELXL-2013
_cell_angle_alpha 90
_cell_angle_beta 90
_cell_angle_gamma 90
_cell_formula_units_Z 4
_cell_length_a 14.4195(3)
_cell_length_b 14.5992(3)
_cell_length_c 15.1828(3)
_cell_measurement_reflns_used 9989
_cell_measurement_temperature 120(2)
_cell_measurement_theta_max 27.5
_cell_measurement_theta_min 2.4
_cell_volume 3196.18(11)
_computing_cell_refinement SAINT
_computing_data_collection APEXII
_computing_data_reduction SAINT
_computing_molecular_graphics SHELXTL-Plus
_computing_publication_material publCIF
_computing_structure_refinement 'SHELXL-2013 (Sheldrick, 2013)'
_computing_structure_solution SHELXS-97
_diffrn_ambient_temperature 120(2)
_diffrn_measured_fraction_theta_full 0.998
_diffrn_measured_fraction_theta_max 0.999
_diffrn_measurement_device_type 'Bruker Apex Duo'
_diffrn_measurement_method 'rotation in \f and \w, 0.5\%'
_diffrn_radiation_type MoK\a
_diffrn_radiation_wavelength 0.71073
_diffrn_reflns_av_R_equivalents 0.0447
_diffrn_reflns_av_unetI/netI 0.0365
_diffrn_reflns_Laue_measured_fraction_full 0.998
_diffrn_reflns_Laue_measured_fraction_max 0.999
_diffrn_reflns_limit_h_max 18
_diffrn_reflns_limit_h_min -18
_diffrn_reflns_limit_k_max 19
_diffrn_reflns_limit_k_min -18
_diffrn_reflns_limit_l_max 19
_diffrn_reflns_limit_l_min -19
_diffrn_reflns_number 25974
_diffrn_reflns_point_group_measured_fraction_full 0.966
_diffrn_reflns_point_group_measured_fraction_max 0.960
_diffrn_reflns_theta_full 25.242
_diffrn_reflns_theta_max 27.682
_diffrn_reflns_theta_min 1.935
_diffrn_source 'fine-focus sealed tube'
_exptl_absorpt_coefficient_mu 0.783
_exptl_absorpt_correction_T_max 0.9281
_exptl_absorpt_correction_T_min 0.8301
_exptl_absorpt_correction_type multi-scan
_exptl_absorpt_process_details 'SADABS (Sheldrick, 2008)'
_exptl_crystal_colour orange
_exptl_crystal_density_diffrn 1.509
_exptl_crystal_description plates
_exptl_crystal_F_000 1480
_exptl_crystal_size_max 0.300
_exptl_crystal_size_mid 0.100
_exptl_crystal_size_min 0.050
_refine_diff_density_max 0.774
_refine_diff_density_min -0.752
_refine_diff_density_rms 0.076
_refine_ls_abs_structure_details
;
 Flack x determined using 2963 quotients [(I+)-(I-)]/[(I+)+(I-)]
 (Parsons and Flack (2004), Acta Cryst. A60, s61).
;
_refine_ls_abs_structure_Flack -0.037(15)
_refine_ls_extinction_method none
_refine_ls_goodness_of_fit_ref 1.029
_refine_ls_hydrogen_treatment constr
_refine_ls_matrix_type full
_refine_ls_number_parameters 370
_refine_ls_number_reflns 7166
_refine_ls_number_restraints 92
_refine_ls_restrained_S_all 1.068
_refine_ls_R_factor_all 0.0390
_refine_ls_R_factor_gt 0.0360
_refine_ls_shift/su_max 0.001
_refine_ls_shift/su_mean 0.000
_refine_ls_structure_factor_coef Fsqd
_refine_ls_weighting_details
;
 w=1/[\s^2^(Fo^2^)+(0.0523P)^2^+2.9625P]
 where P=(Fo^2^+2Fc^2^)/3
;
_refine_ls_weighting_scheme calc
_refine_ls_wR_factor_gt 0.0939
_refine_ls_wR_factor_ref 0.0966
_reflns_Friedel_coverage 0.853
_reflns_Friedel_fraction_full 0.932
_reflns_Friedel_fraction_max 0.918
_reflns_number_gt 6737
_reflns_number_total 7166
_reflns_threshold_expression 'I > 2\s(I)'
_cod_data_source_file om7b00057_si_002.cif
_cod_data_source_block jcs019_compound_6a
_cod_depositor_comments 'Adding full bibliography for 4087056--4087059.cif.'
_cod_database_code 4087058
_shelx_space_group_comment
;
The symmetry employed for this shelxl refinement is uniquely defined
by the following loop, which should always be used as a source of
symmetry information in preference to the above space-group names.
They are only intended as comments.
;
_shelx_estimated_absorpt_t_min 0.799
_shelx_estimated_absorpt_t_max 0.962
_shelxl_version_number 2013-2

loop_
_space_group_symop_operation_xyz
'x, y, z'
'-x, -y, z+1/2'
'-x+1/2, y+1/2, z+1/2'
'x+1/2, -y+1/2, z'

loop_
_atom_site_label
_atom_site_type_symbol
_atom_site_fract_x
_atom_site_fract_y
_atom_site_fract_z
_atom_site_U_iso_or_equiv
_atom_site_adp_type
_atom_site_occupancy
_atom_site_site_symmetry_order
_atom_site_calc_flag
_atom_site_refinement_flags_posn
_atom_site_refinement_flags_adp
_atom_site_refinement_flags_occupancy
_atom_site_disorder_assembly
_atom_site_disorder_group
Rh1 Rh 0.17904(2) 0.60533(2) 0.50077(3) 0.02651(10) Uani 1 1 d . . . . .
Cl1 Cl 0.29081(10) 0.71837(10) 0.53740(10) 0.0466(3) Uani 1 1 d . . . . .
P1 P 0.09583(9) 0.64468(8) 0.62534(8) 0.0261(2) Uani 1 1 d . . . . .
N1 N 0.2270(3) 0.5416(3) 0.6165(3) 0.0321(9) Uani 1 1 d . . . . .
C1 C 0.1878(3) 0.5800(4) 0.6820(4) 0.0296(10) Uani 1 1 d . . . . .
C2 C 0.3046(4) 0.4771(5) 0.6241(5) 0.0495(15) Uani 1 1 d . . . . .
H2A H 0.3350 0.4852 0.6813 0.074 Uiso 1 1 calc R U . . .
H2B H 0.3494 0.4888 0.5768 0.074 Uiso 1 1 calc R U . . .
H2C H 0.2813 0.4143 0.6192 0.074 Uiso 1 1 calc R U . . .
C3 C 0.2076(3) 0.5695(3) 0.7759(3) 0.0307(10) Uani 1 1 d . . . . .
C4 C 0.2232(4) 0.6468(4) 0.8271(4) 0.0414(12) Uani 1 1 d . . . . .
H4 H 0.2196 0.7059 0.8012 0.050 Uiso 1 1 calc R U . . .
C5 C 0.2439(5) 0.6380(4) 0.9153(4) 0.0463(13) Uani 1 1 d . . . . .
H5 H 0.2545 0.6910 0.9501 0.056 Uiso 1 1 calc R U . . .
C6 C 0.2492(4) 0.5536(5) 0.9527(4) 0.0457(13) Uani 1 1 d . . . . .
H6 H 0.2659 0.5478 1.0130 0.055 Uiso 1 1 calc R U . . .
C7 C 0.2307(5) 0.4768(4) 0.9040(4) 0.0464(13) Uani 1 1 d . . . . .
H7 H 0.2316 0.4182 0.9312 0.056 Uiso 1 1 calc R U . . .
C8 C 0.2108(4) 0.4841(4) 0.8156(4) 0.0383(11) Uani 1 1 d . . . . .
H8 H 0.1993 0.4306 0.7817 0.046 Uiso 1 1 calc R U . . .
C9 C 0.0758(3) 0.7598(3) 0.6619(4) 0.0318(10) Uani 1 1 d . . . . .
C10 C 0.0396(5) 0.7803(4) 0.7439(4) 0.0467(13) Uani 1 1 d . . . . .
H10 H 0.0291 0.7329 0.7856 0.056 Uiso 1 1 calc R U . . .
C11 C 0.0187(5) 0.8699(5) 0.7648(5) 0.0571(17) Uani 1 1 d . . . . .
H11 H -0.0050 0.8843 0.8215 0.069 Uiso 1 1 calc R U . . .
C12 C 0.0321(5) 0.9390(4) 0.7036(5) 0.0533(17) Uani 1 1 d . . . . .
H12 H 0.0159 1.0003 0.7178 0.064 Uiso 1 1 calc R U . . .
C13 C 0.0683(4) 0.9191(4) 0.6234(5) 0.0520(16) Uani 1 1 d . . . . .
H13 H 0.0790 0.9671 0.5823 0.062 Uiso 1 1 calc R U . . .
C14 C 0.0898(4) 0.8297(4) 0.6007(4) 0.0405(12) Uani 1 1 d . . . . .
H14 H 0.1138 0.8161 0.5439 0.049 Uiso 1 1 calc R U . . .
C15 C -0.0079(3) 0.5818(3) 0.6521(3) 0.0274(9) Uani 1 1 d . . . . .
C16 C -0.0930(4) 0.6260(4) 0.6526(4) 0.0383(12) Uani 1 1 d . . . . .
H16 H -0.0961 0.6906 0.6456 0.046 Uiso 1 1 calc R U . . .
C17 C -0.1721(4) 0.5761(5) 0.6633(5) 0.0496(15) Uani 1 1 d . . . . .
H17 H -0.2304 0.6065 0.6627 0.060 Uiso 1 1 calc R U . . .
C18 C -0.1694(4) 0.4829(5) 0.6748(4) 0.0465(15) Uani 1 1 d . . . . .
H18 H -0.2252 0.4495 0.6830 0.056 Uiso 1 1 calc R U . . .
C19 C -0.0845(4) 0.4377(4) 0.6743(4) 0.0405(12) Uani 1 1 d . . . . .
H19 H -0.0821 0.3731 0.6811 0.049 Uiso 1 1 calc R U . . .
C20 C -0.0035(4) 0.4878(3) 0.6638(3) 0.0339(10) Uani 1 1 d . . . . .
H20 H 0.0549 0.4576 0.6646 0.041 Uiso 1 1 calc R U . . .
C21 C 0.0827(4) 0.6176(4) 0.3925(4) 0.0350(12) Uani 1 1 d . . . . .
C22 C 0.1721(4) 0.6496(4) 0.3658(4) 0.0372(12) Uani 1 1 d . . . . .
C23 C 0.2362(4) 0.5761(4) 0.3715(4) 0.0389(12) Uani 1 1 d . . . . .
C24 C 0.1871(4) 0.4979(4) 0.4014(4) 0.0373(12) Uani 1 1 d . . . . .
C25 C 0.0931(4) 0.5229(3) 0.4169(3) 0.0310(10) Uani 1 1 d . . . . .
C26 C -0.0055(5) 0.6695(5) 0.3931(5) 0.0508(15) Uani 1 1 d . . . . .
H26A H -0.0411 0.6550 0.3399 0.076 Uiso 1 1 calc R U . . .
H26B H 0.0077 0.7353 0.3946 0.076 Uiso 1 1 calc R U . . .
H26C H -0.0417 0.6525 0.4453 0.076 Uiso 1 1 calc R U . . .
C27 C 0.1922(6) 0.7432(5) 0.3311(5) 0.0585(18) Uani 1 1 d . . . . .
H27A H 0.2519 0.7645 0.3542 0.088 Uiso 1 1 calc R U . . .
H27B H 0.1430 0.7854 0.3497 0.088 Uiso 1 1 calc R U . . .
H27C H 0.1948 0.7413 0.2666 0.088 Uiso 1 1 calc R U . . .
C28 C 0.3375(5) 0.5814(6) 0.3496(5) 0.0571(17) Uani 1 1 d . . . . .
H28A H 0.3616 0.6417 0.3665 0.086 Uiso 1 1 calc R U . . .
H28B H 0.3461 0.5725 0.2861 0.086 Uiso 1 1 calc R U . . .
H28C H 0.3711 0.5336 0.3817 0.086 Uiso 1 1 calc R U . . .
C29 C 0.2255(6) 0.4039(4) 0.4134(5) 0.0601(19) Uani 1 1 d . . . . .
H29A H 0.1882 0.3707 0.4570 0.090 Uiso 1 1 calc R U . . .
H29B H 0.2898 0.4080 0.4341 0.090 Uiso 1 1 calc R U . . .
H29C H 0.2238 0.3711 0.3571 0.090 Uiso 1 1 calc R U . . .
C30 C 0.0162(4) 0.4589(4) 0.4395(4) 0.0468(14) Uani 1 1 d . . . . .
H30A H -0.0108 0.4342 0.3852 0.070 Uiso 1 1 calc R U . . .
H30B H -0.0316 0.4919 0.4726 0.070 Uiso 1 1 calc R U . . .
H30C H 0.0404 0.4086 0.4754 0.070 Uiso 1 1 calc R U . . .
S1 S 0.4276(2) 0.71131(19) 1.13045(16) 0.0369(4) Uiso 0.607(5) 1 d D . P A 1
O1 O 0.4967(6) 0.6884(7) 1.1967(6) 0.073(2) Uiso 0.607(5) 1 d D . P A 1
O2 O 0.3947(6) 0.8043(5) 1.1294(6) 0.063(2) Uiso 0.607(5) 1 d D . P A 1
O3 O 0.3580(6) 0.6420(5) 1.1233(7) 0.0566(19) Uiso 0.607(5) 1 d D . P A 1
C31 C 0.4945(6) 0.6999(6) 1.0287(6) 0.0554(18) Uiso 0.607(5) 1 d D . P A 1
F1 F 0.4467(7) 0.7308(7) 0.9604(6) 0.080(2) Uiso 0.607(5) 1 d D . P A 1
F2 F 0.5710(5) 0.7492(6) 1.0325(6) 0.074(2) Uiso 0.607(5) 1 d D . P A 1
F3 F 0.5160(5) 0.6144(4) 1.0141(6) 0.0675(19) Uiso 0.607(5) 1 d D . P A 1
S1' S 0.3981(3) 0.7329(3) 1.1284(3) 0.0369(4) Uiso 0.393(5) 1 d D . P A 2
O1' O 0.3629(10) 0.8159(7) 1.0963(10) 0.073(2) Uiso 0.393(5) 1 d D . P A 2
O2' O 0.3400(10) 0.6539(8) 1.1262(12) 0.063(2) Uiso 0.393(5) 1 d D . P A 2
O3' O 0.4640(8) 0.7307(9) 1.2032(6) 0.0566(19) Uiso 0.393(5) 1 d D . P A 2
C31' C 0.4854(8) 0.7066(8) 1.0414(8) 0.0554(18) Uiso 0.393(5) 1 d D . P A 2
F1' F 0.5260(9) 0.6260(8) 1.0480(10) 0.080(2) Uiso 0.393(5) 1 d D . P A 2
F2' F 0.4447(11) 0.7083(10) 0.9617(8) 0.074(2) Uiso 0.393(5) 1 d D . P A 2
F3' F 0.5524(8) 0.7695(9) 1.0401(9) 0.0675(19) Uiso 0.393(5) 1 d D . P A 2

loop_
_atom_site_aniso_label
_atom_site_aniso_U_11
_atom_site_aniso_U_22
_atom_site_aniso_U_33
_atom_site_aniso_U_23
_atom_site_aniso_U_13
_atom_site_aniso_U_12
Rh1 0.02867(16) 0.02721(16) 0.02364(16) -0.00176(17) 0.00012(18) -0.00487(11)
Cl1 0.0424(7) 0.0510(8) 0.0465(7) -0.0128(6) 0.0019(6) -0.0214(6)
P1 0.0293(5) 0.0245(5) 0.0246(6) 0.0003(5) -0.0020(5) -0.0019(5)
N1 0.0298(19) 0.038(2) 0.028(2) -0.0026(18) -0.0027(17) 0.0044(17)
C1 0.029(2) 0.031(2) 0.029(3) 0.0001(19) -0.0026(18) -0.0004(18)
C2 0.042(3) 0.064(4) 0.042(3) -0.006(3) -0.004(3) 0.024(3)
C3 0.027(2) 0.036(3) 0.028(2) -0.002(2) -0.0040(18) -0.0005(19)
C4 0.050(3) 0.039(3) 0.035(3) -0.001(2) -0.014(2) -0.007(2)
C5 0.057(3) 0.047(3) 0.034(3) -0.007(2) -0.017(3) -0.003(3)
C6 0.050(3) 0.063(4) 0.024(3) 0.001(2) -0.009(2) 0.004(3)
C7 0.053(3) 0.045(3) 0.041(3) 0.009(2) -0.005(3) 0.005(3)
C8 0.046(3) 0.038(3) 0.031(3) -0.002(2) -0.002(2) 0.004(2)
C9 0.032(2) 0.027(2) 0.036(3) -0.0046(19) -0.0065(19) 0.0041(18)
C10 0.063(4) 0.042(3) 0.035(3) -0.008(2) -0.003(3) 0.008(3)
C11 0.071(4) 0.050(3) 0.050(4) -0.019(3) -0.010(3) 0.012(3)
C12 0.052(3) 0.033(3) 0.075(5) -0.011(3) -0.024(3) 0.006(3)
C13 0.044(3) 0.030(3) 0.082(5) 0.007(3) -0.011(3) 0.000(2)
C14 0.040(3) 0.032(3) 0.049(3) 0.007(2) 0.001(2) -0.003(2)
C15 0.028(2) 0.033(2) 0.021(2) 0.0051(17) -0.0005(17) -0.0030(17)
C16 0.031(2) 0.043(3) 0.041(3) 0.010(2) -0.006(2) 0.004(2)
C17 0.030(3) 0.070(4) 0.049(4) 0.018(3) -0.005(2) 0.001(3)
C18 0.042(3) 0.067(4) 0.031(3) 0.009(3) -0.004(2) -0.024(3)
C19 0.053(3) 0.039(3) 0.029(3) 0.005(2) 0.004(2) -0.016(2)
C20 0.037(2) 0.030(2) 0.034(3) 0.0009(19) 0.003(2) -0.0025(19)
C21 0.043(3) 0.033(3) 0.030(3) -0.003(2) -0.007(2) -0.002(2)
C22 0.051(3) 0.035(3) 0.026(3) 0.002(2) 0.000(2) -0.014(2)
C23 0.045(3) 0.047(3) 0.025(2) -0.005(2) 0.004(2) -0.010(3)
C24 0.047(3) 0.036(3) 0.029(3) -0.008(2) -0.004(2) -0.004(2)
C25 0.042(3) 0.029(2) 0.022(2) 0.0004(17) -0.0055(18) -0.007(2)
C26 0.051(3) 0.050(3) 0.052(4) -0.001(3) -0.017(3) 0.008(3)
C27 0.080(5) 0.043(3) 0.052(4) 0.014(3) -0.010(3) -0.023(3)
C28 0.048(3) 0.078(5) 0.045(4) -0.010(3) 0.016(3) -0.005(3)
C29 0.076(5) 0.046(4) 0.059(5) -0.012(3) -0.010(4) 0.017(3)
C30 0.052(3) 0.045(3) 0.044(3) 0.007(3) -0.012(3) -0.019(3)

loop_
_atom_type_symbol
_atom_type_description
_atom_type_scat_dispersion_real
_atom_type_scat_dispersion_imag
_atom_type_scat_source
C C 0.0033 0.0016 'International Tables Vol C Tables 4.2.6.8 and 6.1.1.4'
H H 0.0000 0.0000 'International Tables Vol C Tables 4.2.6.8 and 6.1.1.4'
N N 0.0061 0.0033 'International Tables Vol C Tables 4.2.6.8 and 6.1.1.4'
O O 0.0106 0.0060 'International Tables Vol C Tables 4.2.6.8 and 6.1.1.4'
F F 0.0171 0.0103 'International Tables Vol C Tables 4.2.6.8 and 6.1.1.4'
P P 0.1023 0.0942 'International Tables Vol C Tables 4.2.6.8 and 6.1.1.4'
S S 0.1246 0.1234 'International Tables Vol C Tables 4.2.6.8 and 6.1.1.4'
Cl Cl 0.1484 0.1585 'International Tables Vol C Tables 4.2.6.8 and 6.1.1.4'
Rh Rh -1.1178 0.9187 'International Tables Vol C Tables 4.2.6.8 and 6.1.1.4'

loop_
_geom_angle_atom_site_label_1
_geom_angle_atom_site_label_2
_geom_angle_atom_site_label_3
_geom_angle
N1 Rh1 C25 115.93(18)
N1 Rh1 C22 160.6(2)
C25 Rh1 C22 64.94(19)
N1 Rh1 C21 152.07(19)
C25 Rh1 C21 39.06(19)
C22 Rh1 C21 38.7(2)
N1 Rh1 C23 122.9(2)
C25 Rh1 C23 64.7(2)
C22 Rh1 C23 38.4(2)
C21 Rh1 C23 64.7(2)
N1 Rh1 C24 104.0(2)
C25 Rh1 C24 38.4(2)
C22 Rh1 C24 63.9(2)
C21 Rh1 C24 64.4(2)
C23 Rh1 C24 38.1(2)
N1 Rh1 P1 66.27(12)
C25 Rh1 P1 108.97(15)
C22 Rh1 P1 132.86(16)
C21 Rh1 P1 105.56(16)
C23 Rh1 P1 170.16(17)
C24 Rh1 P1 140.60(16)
N1 Rh1 Cl1 83.60(13)
C25 Rh1 Cl1 157.12(14)
C22 Rh1 Cl1 92.62(14)
C21 Rh1 Cl1 123.87(15)
C23 Rh1 Cl1 95.20(15)
C24 Rh1 Cl1 128.79(16)
P1 Rh1 Cl1 89.31(5)
C9 P1 C15 105.9(2)
C9 P1 C1 116.9(2)
C15 P1 C1 103.4(2)
C9 P1 Rh1 124.74(19)
C15 P1 Rh1 119.25(17)
C1 P1 Rh1 83.16(17)
C1 N1 C2 124.1(5)
C1 N1 Rh1 108.1(3)
C2 N1 Rh1 126.8(4)
N1 C1 C3 128.9(5)
N1 C1 P1 100.4(4)
C3 C1 P1 130.5(4)
N1 C2 H2A 109.5
N1 C2 H2B 109.5
H2A C2 H2B 109.5
N1 C2 H2C 109.5
H2A C2 H2C 109.5
H2B C2 H2C 109.5
C8 C3 C4 118.8(5)
C8 C3 C1 121.7(5)
C4 C3 C1 119.5(5)
C5 C4 C3 120.2(5)
C5 C4 H4 119.9
C3 C4 H4 119.9
C6 C5 C4 120.2(6)
C6 C5 H5 119.9
C4 C5 H5 119.9
C5 C6 C7 120.4(5)
C5 C6 H6 119.8
C7 C6 H6 119.8
C6 C7 C8 120.2(6)
C6 C7 H7 119.9
C8 C7 H7 119.9
C7 C8 C3 120.1(5)
C7 C8 H8 119.9
C3 C8 H8 119.9
C10 C9 C14 119.8(5)
C10 C9 P1 122.9(4)
C14 C9 P1 117.1(4)
C11 C10 C9 119.7(6)
C11 C10 H10 120.2
C9 C10 H10 120.2
C10 C11 C12 120.4(7)
C10 C11 H11 119.8
C12 C11 H11 119.8
C13 C12 C11 120.0(6)
C13 C12 H12 120.0
C11 C12 H12 120.0
C12 C13 C14 120.7(6)
C12 C13 H13 119.6
C14 C13 H13 119.6
C13 C14 C9 119.4(6)
C13 C14 H14 120.3
C9 C14 H14 120.3
C20 C15 C16 120.1(5)
C20 C15 P1 119.7(4)
C16 C15 P1 119.9(4)
C17 C16 C15 119.5(5)
C17 C16 H16 120.3
C15 C16 H16 120.3
C16 C17 C18 121.4(6)
C16 C17 H17 119.3
C18 C17 H17 119.3
C17 C18 C19 119.7(5)
C17 C18 H18 120.1
C19 C18 H18 120.1
C20 C19 C18 119.4(5)
C20 C19 H19 120.3
C18 C19 H19 120.3
C15 C20 C19 119.9(5)
C15 C20 H20 120.1
C19 C20 H20 120.1
C22 C21 C25 107.1(5)
C22 C21 C26 127.6(5)
C25 C21 C26 125.3(5)
C22 C21 Rh1 70.3(3)
C25 C21 Rh1 70.0(3)
C26 C21 Rh1 126.2(4)
C23 C22 C21 108.8(5)
C23 C22 C27 126.0(6)
C21 C22 C27 125.0(6)
C23 C22 Rh1 71.6(3)
C21 C22 Rh1 71.0(3)
C27 C22 Rh1 127.1(4)
C24 C23 C22 107.6(5)
C24 C23 C28 126.8(6)
C22 C23 C28 125.5(6)
C24 C23 Rh1 71.3(3)
C22 C23 Rh1 70.0(3)
C28 C23 Rh1 124.1(4)
C23 C24 C25 108.8(5)
C23 C24 C29 126.5(6)
C25 C24 C29 124.7(6)
C23 C24 Rh1 70.7(3)
C25 C24 Rh1 69.5(3)
C29 C24 Rh1 126.7(4)
C24 C25 C21 107.6(5)
C24 C25 C30 125.9(5)
C21 C25 C30 125.8(5)
C24 C25 Rh1 72.0(3)
C21 C25 Rh1 71.0(3)
C30 C25 Rh1 130.1(4)
C21 C26 H26A 109.5
C21 C26 H26B 109.5
H26A C26 H26B 109.5
C21 C26 H26C 109.5
H26A C26 H26C 109.5
H26B C26 H26C 109.5
C22 C27 H27A 109.5
C22 C27 H27B 109.5
H27A C27 H27B 109.5
C22 C27 H27C 109.5
H27A C27 H27C 109.5
H27B C27 H27C 109.5
C23 C28 H28A 109.5
C23 C28 H28B 109.5
H28A C28 H28B 109.5
C23 C28 H28C 109.5
H28A C28 H28C 109.5
H28B C28 H28C 109.5
C24 C29 H29A 109.5
C24 C29 H29B 109.5
H29A C29 H29B 109.5
C24 C29 H29C 109.5
H29A C29 H29C 109.5
H29B C29 H29C 109.5
C25 C30 H30A 109.5
C25 C30 H30B 109.5
H30A C30 H30B 109.5
C25 C30 H30C 109.5
H30A C30 H30C 109.5
H30B C30 H30C 109.5
O3 S1 O2 115.8(5)
O3 S1 O1 111.8(6)
O2 S1 O1 116.8(5)
O3 S1 C31 104.0(5)
O2 S1 C31 104.5(5)
O1 S1 C31 101.6(5)
F3 C31 F2 109.3(8)
F3 C31 F1 108.4(8)
F2 C31 F1 106.5(8)
F3 C31 S1 110.9(7)
F2 C31 S1 110.8(7)
F1 C31 S1 110.8(7)
O1' S1' O2' 118.5(9)
O1' S1' O3' 121.3(8)
O2' S1' O3' 112.2(8)
O1' S1' C31' 100.2(7)
O2' S1' C31' 102.3(7)
O3' S1' C31' 96.1(6)
F1' C31' F3' 107.0(11)
F1' C31' F2' 106.2(11)
F3' C31' F2' 106.9(11)
F1' C31' S1' 115.5(9)
F3' C31' S1' 111.0(9)
F2' C31' S1' 109.9(9)

loop_
_geom_bond_atom_site_label_1
_geom_bond_atom_site_label_2
_geom_bond_distance
Rh1 N1 2.106(4)
Rh1 C25 2.146(5)
Rh1 C22 2.151(5)
Rh1 C21 2.159(6)
Rh1 C23 2.172(6)
Rh1 C24 2.179(5)
Rh1 P1 2.3123(14)
Rh1 Cl1 2.3728(13)
P1 C9 1.793(5)
P1 C15 1.802(5)
P1 C1 1.842(5)
N1 C1 1.274(7)
N1 C2 1.466(7)
C1 C3 1.461(7)
C2 H2A 0.9800
C2 H2B 0.9800
C2 H2C 0.9800
C3 C8 1.386(8)
C3 C4 1.388(8)
C4 C5 1.379(8)
C4 H4 0.9500
C5 C6 1.358(9)
C5 H5 0.9500
C6 C7 1.370(9)
C6 H6 0.9500
C7 C8 1.376(8)
C7 H7 0.9500
C8 H8 0.9500
C9 C10 1.383(8)
C9 C14 1.395(7)
C10 C11 1.379(9)
C10 H10 0.9500
C11 C12 1.386(11)
C11 H11 0.9500
C12 C13 1.356(11)
C12 H12 0.9500
C13 C14 1.386(8)
C13 H13 0.9500
C14 H14 0.9500
C15 C20 1.385(7)
C15 C16 1.387(7)
C16 C17 1.363(8)
C16 H16 0.9500
C17 C18 1.372(10)
C17 H17 0.9500
C18 C19 1.390(9)
C18 H18 0.9500
C19 C20 1.387(7)
C19 H19 0.9500
C20 H20 0.9500
C21 C22 1.429(8)
C21 C25 1.440(7)
C21 C26 1.481(8)
C22 C23 1.420(9)
C22 C27 1.493(8)
C23 C24 1.418(8)
C23 C28 1.500(9)
C24 C25 1.424(8)
C24 C29 1.491(8)
C25 C30 1.490(7)
C26 H26A 0.9800
C26 H26B 0.9800
C26 H26C 0.9800
C27 H27A 0.9800
C27 H27B 0.9800
C27 H27C 0.9800
C28 H28A 0.9800
C28 H28B 0.9800
C28 H28C 0.9800
C29 H29A 0.9800
C29 H29B 0.9800
C29 H29C 0.9800
C30 H30A 0.9800
C30 H30B 0.9800
C30 H30C 0.9800
S1 O3 1.429(7)
S1 O2 1.438(7)
S1 O1 1.455(8)
S1 C31 1.829(9)
C31 F3 1.305(8)
C31 F2 1.319(8)
C31 F1 1.325(8)
S1' O1' 1.401(9)
S1' O2' 1.426(9)
S1' O3' 1.479(8)
S1' C31' 1.864(11)
C31' F1' 1.318(10)
C31' F3' 1.334(10)
C31' F2' 1.344(9)

loop_
_geom_torsion_atom_site_label_1
_geom_torsion_atom_site_label_2
_geom_torsion_atom_site_label_3
_geom_torsion_atom_site_label_4
_geom_torsion
C2 N1 C1 C3 -1.1(9)
Rh1 N1 C1 C3 -170.4(4)
C2 N1 C1 P1 -177.3(5)
Rh1 N1 C1 P1 13.4(4)
C9 P1 C1 N1 -137.3(4)
C15 P1 C1 N1 106.9(4)
Rh1 P1 C1 N1 -11.6(3)
C9 P1 C1 C3 46.6(6)
C15 P1 C1 C3 -69.2(5)
Rh1 P1 C1 C3 172.2(5)
N1 C1 C3 C8 -52.6(8)
P1 C1 C3 C8 122.5(5)
N1 C1 C3 C4 127.6(6)
P1 C1 C3 C4 -57.3(7)
C8 C3 C4 C5 1.7(9)
C1 C3 C4 C5 -178.6(5)
C3 C4 C5 C6 0.1(10)
C4 C5 C6 C7 -2.5(10)
C5 C6 C7 C8 3.1(10)
C6 C7 C8 C3 -1.3(10)
C4 C3 C8 C7 -1.0(9)
C1 C3 C8 C7 179.2(5)
C15 P1 C9 C10 46.6(5)
C1 P1 C9 C10 -67.8(5)
Rh1 P1 C9 C10 -168.7(4)
C15 P1 C9 C14 -127.3(4)
C1 P1 C9 C14 118.3(4)
Rh1 P1 C9 C14 17.4(5)
C14 C9 C10 C11 -0.8(9)
P1 C9 C10 C11 -174.6(5)
C9 C10 C11 C12 1.2(11)
C10 C11 C12 C13 -1.8(11)
C11 C12 C13 C14 1.9(10)
C12 C13 C14 C9 -1.4(9)
C10 C9 C14 C13 0.9(8)
P1 C9 C14 C13 175.0(4)
C9 P1 C15 C20 -155.6(4)
C1 P1 C15 C20 -32.2(5)
Rh1 P1 C15 C20 57.4(4)
C9 P1 C15 C16 30.6(5)
C1 P1 C15 C16 154.0(4)
Rh1 P1 C15 C16 -116.4(4)
C20 C15 C16 C17 -1.0(8)
P1 C15 C16 C17 172.7(5)
C15 C16 C17 C18 0.9(10)
C16 C17 C18 C19 -1.0(10)
C17 C18 C19 C20 1.2(9)
C16 C15 C20 C19 1.2(8)
P1 C15 C20 C19 -172.6(4)
C18 C19 C20 C15 -1.3(8)
C25 C21 C22 C23 1.3(6)
C26 C21 C22 C23 -177.0(6)
Rh1 C21 C22 C23 61.9(4)
C25 C21 C22 C27 176.9(6)
C26 C21 C22 C27 -1.4(10)
Rh1 C21 C22 C27 -122.4(6)
C25 C21 C22 Rh1 -60.6(4)
C26 C21 C22 Rh1 121.1(6)
C21 C22 C23 C24 0.2(6)
C27 C22 C23 C24 -175.4(6)
Rh1 C22 C23 C24 61.7(4)
C21 C22 C23 C28 -179.7(6)
C27 C22 C23 C28 4.7(10)
Rh1 C22 C23 C28 -118.2(6)
C21 C22 C23 Rh1 -61.5(4)
C27 C22 C23 Rh1 122.9(6)
C22 C23 C24 C25 -1.6(6)
C28 C23 C24 C25 178.3(6)
Rh1 C23 C24 C25 59.3(4)
C22 C23 C24 C29 177.2(6)
C28 C23 C24 C29 -2.9(10)
Rh1 C23 C24 C29 -121.9(6)
C22 C23 C24 Rh1 -60.9(4)
C28 C23 C24 Rh1 119.0(6)
C23 C24 C25 C21 2.4(6)
C29 C24 C25 C21 -176.4(6)
Rh1 C24 C25 C21 62.4(3)
C23 C24 C25 C30 173.0(5)
C29 C24 C25 C30 -5.8(9)
Rh1 C24 C25 C30 -127.0(5)
C23 C24 C25 Rh1 -60.0(4)
C29 C24 C25 Rh1 121.2(6)
C22 C21 C25 C24 -2.3(6)
C26 C21 C25 C24 176.1(5)
Rh1 C21 C25 C24 -63.1(3)
C22 C21 C25 C30 -172.8(5)
C26 C21 C25 C30 5.5(9)
Rh1 C21 C25 C30 126.3(5)
C22 C21 C25 Rh1 60.9(4)
C26 C21 C25 Rh1 -120.8(6)
O3 S1 C31 F3 -47.8(8)
O2 S1 C31 F3 -169.7(7)
O1 S1 C31 F3 68.4(8)
O3 S1 C31 F2 -169.3(7)
O2 S1 C31 F2 68.8(8)
O1 S1 C31 F2 -53.1(8)
O3 S1 C31 F1 72.7(8)
O2 S1 C31 F1 -49.2(8)
O1 S1 C31 F1 -171.1(8)
O1' S1' C31' F1' -173.8(11)
O2' S1' C31' F1' -51.4(12)
O3' S1' C31' F1' 62.9(11)
O1' S1' C31' F3' 64.2(11)
O2' S1' C31' F3' -173.4(11)
O3' S1' C31' F3' -59.1(10)
O1' S1' C31' F2' -53.7(11)
O2' S1' C31' F2' 68.7(12)
O3' S1' C31' F2' -177.0(10)
